data_4306587
loop_
_publ_author_name
'St\'ephanie Develay'
'Octavia Blackburn'
'Amber L. Thompson'
'J. A. Gareth Williams'

_publ_contact_author 'J. A. Gareth Williams'
_publ_contact_author_email j.a.g.williams@durham.ac.uk
_publ_section_title
;
Cyclometalated Platinum(II) Complexes of Pyrazole-Based,
N^C^N-Coordinating, Terdentate Ligands: the Contrasting Influence of
Pyrazolyl and Pyridyl Rings on Luminescence
;
_journal_name_full 'Inorganic Chemistry'
_journal_page_first 11129
_journal_page_last 11142
_journal_paper_doi 10.1021/ic8014157
_journal_volume 47
_journal_year 2008
_chemical_formula_moiety 'C15 H12 Cl N3 Pt'
_chemical_formula_sum 'C15 H12 Cl N3 Pt'
_chemical_formula_weight 464.82
_chemical_name_systematic
; 
 ? 
;
_space_group_IT_number 14
_symmetry_cell_setting monoclinic
_symmetry_space_group_name_Hall '-P 2yn'
_symmetry_space_group_name_H-M 'P 1 21/n 1'
_atom_sites_solution_hydrogens geom
_atom_sites_solution_primary direct
_atom_sites_solution_secondary difmap
_audit_creation_method SHELXL-97
_cell_angle_alpha 90.00
_cell_angle_beta 92.968(1)
_cell_angle_gamma 90.00
_cell_formula_units_Z 8
_cell_length_a 16.8287(13)
_cell_length_b 8.8822(7)
_cell_length_c 18.3338(14)
_cell_measurement_reflns_used 5142
_cell_measurement_temperature 120(2)
_cell_measurement_theta_max 28.68
_cell_measurement_theta_min 2.22
_cell_volume 2736.8(4)
_computing_cell_refinement 'SMART (Bruker, 1998)'
_computing_data_collection 'SMART (Bruker, 1998)'
_computing_data_reduction 'SAINT (Bruker, 1998)'
_computing_molecular_graphics 'ORTEP3 for Windows (Farrugia, 1997)'
_computing_publication_material 'WinGX publication routines (Farrugia, 1999)'
_computing_structure_refinement 'SHELXL-97 (Sheldrick, 1997)'
_computing_structure_solution 'SHELXS-97 (Sheldrick, 1990)'
_diffrn_ambient_temperature 120(2)
_diffrn_detector_area_resol_mean 8
_diffrn_measured_fraction_theta_full 1.000
_diffrn_measured_fraction_theta_max 1.000
_diffrn_measurement_device_type 'Bruker SMART 1K CCD Detector'
_diffrn_measurement_method \w
_diffrn_radiation_monochromator graphite
_diffrn_radiation_source 'fine-focus sealed tube'
_diffrn_radiation_type MoK\a
_diffrn_radiation_wavelength 0.71073
_diffrn_reflns_av_R_equivalents 0.0618
_diffrn_reflns_av_sigmaI/netI 0.0505
_diffrn_reflns_limit_h_max 21
_diffrn_reflns_limit_h_min -21
_diffrn_reflns_limit_k_max 11
_diffrn_reflns_limit_k_min -11
_diffrn_reflns_limit_l_max 22
_diffrn_reflns_limit_l_min -22
_diffrn_reflns_number 25639
_diffrn_reflns_theta_full 25.00
_diffrn_reflns_theta_max 26.37
_diffrn_reflns_theta_min 1.60
_exptl_absorpt_coefficient_mu 10.441
_exptl_absorpt_correction_T_max 0.5809
_exptl_absorpt_correction_T_min 0.3890
_exptl_absorpt_correction_type integration
_exptl_absorpt_process_details
;
SADABS (G.M.Sheldrick, 1998)' / 'XPREP (SHELXTL,1997)' 
;
_exptl_crystal_colour yellow
_exptl_crystal_density_diffrn 2.256
_exptl_crystal_density_method 'not measured'
_exptl_crystal_description block
_exptl_crystal_F_000 1744
_exptl_crystal_size_max 0.10
_exptl_crystal_size_mid 0.06
_exptl_crystal_size_min 0.06
_refine_diff_density_max 1.073
_refine_diff_density_min -0.940
_refine_diff_density_rms 0.169
_refine_ls_extinction_method none
_refine_ls_goodness_of_fit_ref 1.148
_refine_ls_hydrogen_treatment constr
_refine_ls_matrix_type full
_refine_ls_number_parameters 526
_refine_ls_number_reflns 5586
_refine_ls_number_restraints 462
_refine_ls_restrained_S_all 1.108
_refine_ls_R_factor_all 0.0621
_refine_ls_R_factor_gt 0.0406
_refine_ls_shift/su_max 0.001
_refine_ls_shift/su_mean 0.000
_refine_ls_structure_factor_coef Fsqd
_refine_ls_weighting_details 'calc w=1/[\s^2^(Fo^2^)+(0.0114P)^2^+10.0911P] where P=(Fo^2^+2Fc^2^)/3'
_refine_ls_weighting_scheme calc
_refine_ls_wR_factor_gt 0.0620
_refine_ls_wR_factor_ref 0.0662
_reflns_number_gt 4430
_reflns_number_total 5586
_reflns_threshold_expression >2sigma(I)
_cod_data_source_file ic8014157_si_002.cif
_cod_data_source_block 06srv195
_cod_original_sg_symbol_H-M 'P 21/n'
_cod_database_code 4306587

loop_
_symmetry_equiv_pos_as_xyz
'x, y, z'
'-x+1/2, y+1/2, -z+1/2'
'-x, -y, -z'
'x-1/2, -y-1/2, z-1/2'

loop_
_atom_site_label
_atom_site_type_symbol
_atom_site_fract_x
_atom_site_fract_y
_atom_site_fract_z
_atom_site_U_iso_or_equiv
_atom_site_adp_type
_atom_site_occupancy
_atom_site_symmetry_multiplicity
_atom_site_calc_flag
_atom_site_refinement_flags
_atom_site_disorder_assembly
_atom_site_disorder_group
Pt1 Pt 0.595919(17) 0.33036(3) 0.581716(15) 0.02736(8) Uani 1 1 d . . .
Pt2 Pt 0.639197(17) 0.40573(3) 0.065246(16) 0.02934(8) Uani 1 1 d D . .
Cl1 Cl 0.58079(14) 0.2152(3) 0.69858(11) 0.0505(6) Uani 1 1 d . . .
Cl2 Cl 0.75107(11) 0.5208(2) 0.12849(11) 0.0395(5) Uani 1 1 d . A .
N1 N 0.5048(3) 0.2336(6) 0.5208(3) 0.0259(13) Uani 1 1 d D . .
N2 N 0.7141(3) 0.5503(7) 0.5520(3) 0.0328(15) Uani 1 1 d D . .
N3 N 0.6897(4) 0.4640(7) 0.6104(3) 0.0316(15) Uani 1 1 d D . .
C1 C 0.4512(5) 0.1379(8) 0.5434(4) 0.0355(19) Uani 1 1 d D . .
H1 H 0.4536 0.1101 0.5935 0.043 Uiso 1 1 calc R . .
C2 C 0.3929(4) 0.0771(9) 0.4986(4) 0.040(2) Uani 1 1 d D . .
H2 H 0.3563 0.0076 0.5173 0.048 Uiso 1 1 calc R . .
C3 C 0.3874(5) 0.1161(9) 0.4275(5) 0.044(2) Uani 1 1 d D . .
H3 H 0.3473 0.0739 0.3953 0.052 Uiso 1 1 calc R . .
C4 C 0.4407(4) 0.2175(8) 0.4026(4) 0.0300(17) Uani 1 1 d D . .
H4 H 0.4373 0.2453 0.3525 0.036 Uiso 1 1 calc R . .
C5 C 0.4989(4) 0.2801(7) 0.4481(4) 0.0231(15) Uani 1 1 d D . .
C6 C 0.5584(4) 0.3906(8) 0.4304(4) 0.0274(16) Uani 1 1 d D . .
C7 C 0.5676(4) 0.4690(8) 0.3648(4) 0.0297(17) Uani 1 1 d D . .
H7 H 0.5326 0.4489 0.3235 0.036 Uiso 1 1 calc R . .
C8 C 0.6278(4) 0.5759(8) 0.3598(4) 0.0339(18) Uani 1 1 d D . .
C9 C 0.6781(4) 0.6093(8) 0.4200(4) 0.0302(17) Uani 1 1 d D . .
H9 H 0.7181 0.6843 0.4172 0.036 Uiso 1 1 calc R . .
C10 C 0.6688(4) 0.5305(8) 0.4843(4) 0.0280(16) Uani 1 1 d D . .
C11 C 0.6104(4) 0.4252(8) 0.4894(4) 0.0257(16) Uani 1 1 d D . .
C12 C 0.7741(4) 0.6425(9) 0.5746(4) 0.0351(19) Uani 1 1 d D . .
H12 H 0.8000 0.7126 0.5448 0.042 Uiso 1 1 calc R . .
C13 C 0.7917(5) 0.6189(9) 0.6473(4) 0.044(2) Uani 1 1 d D . .
H13 H 0.8313 0.6672 0.6778 0.052 Uiso 1 1 calc R . .
C14 C 0.7365(5) 0.5037(9) 0.6670(5) 0.044(2) Uani 1 1 d D . .
H14 H 0.7340 0.4619 0.7145 0.053 Uiso 1 1 calc R . .
C15 C 0.6356(5) 0.6643(10) 0.2895(4) 0.045(2) Uani 1 1 d D . .
H15A H 0.6698 0.7521 0.2992 0.068 Uiso 1 1 calc R . .
H15B H 0.5828 0.6979 0.2711 0.068 Uiso 1 1 calc R . .
H15C H 0.6592 0.5999 0.2530 0.068 Uiso 1 1 calc R . .
N4A N 0.5942(12) 0.282(3) 0.1456(8) 0.027(3) Uani 0.60 1 d PDU A 1
N5A N 0.5957(11) 0.453(3) -0.0884(7) 0.030(2) Uani 0.60 1 d PDU A 1
N6A N 0.653(2) 0.502(5) -0.0338(9) 0.030(2) Uani 0.60 1 d PDU A 1
C16A C 0.6314(9) 0.2661(17) 0.2102(8) 0.032(2) Uani 0.60 1 d PDU A 1
H16A H 0.6799 0.3179 0.2218 0.039 Uiso 0.60 1 calc PR A 1
C17A C 0.5989(7) 0.1733(14) 0.2603(7) 0.0327(19) Uani 0.60 1 d PDU A 1
H17A H 0.6229 0.1647 0.3081 0.039 Uiso 0.60 1 calc PR A 1
C18A C 0.5319(7) 0.0932(15) 0.2410(7) 0.0327(19) Uani 0.60 1 d PDU A 1
H18A H 0.5088 0.0300 0.2759 0.039 Uiso 0.60 1 calc PR A 1
C19A C 0.4980(9) 0.1032(19) 0.1723(7) 0.032(2) Uani 0.60 1 d PDU A 1
H19A H 0.4526 0.0436 0.1591 0.039 Uiso 0.60 1 calc PR A 1
C20A C 0.5282(15) 0.197(3) 0.1222(9) 0.032(2) Uani 0.60 1 d PDU A 1
C21A C 0.5023(11) 0.221(2) 0.0469(8) 0.0288(15) Uani 0.60 1 d PDU A 1
C22A C 0.4382(8) 0.1542(17) 0.0051(6) 0.0290(15) Uani 0.60 1 d PDU A 1
H22A H 0.4036 0.0862 0.0278 0.035 Uiso 0.60 1 calc PR A 1
C23A C 0.4256(7) 0.1872(15) -0.0684(6) 0.0288(16) Uani 0.60 1 d PDU A 1
C24A C 0.4746(7) 0.2854(16) -0.1026(7) 0.0284(16) Uani 0.60 1 d PDU A 1
H24A H 0.4649 0.3097 -0.1527 0.034 Uiso 0.60 1 calc PR A 1
C25A C 0.5387(9) 0.349(2) -0.0626(8) 0.0280(15) Uani 0.60 1 d PDU A 1
C26A C 0.5510(11) 0.318(3) 0.0097(8) 0.0284(15) Uani 0.60 1 d PDU A 1
C27A C 0.6088(8) 0.5146(17) -0.1539(7) 0.035(2) Uani 0.60 1 d PDU A 1
H27A H 0.5790 0.4940 -0.1982 0.042 Uiso 0.60 1 calc PR A 1
C28A C 0.6725(8) 0.6120(15) -0.1463(7) 0.035(2) Uani 0.60 1 d PDU A 1
H28A H 0.6950 0.6722 -0.1828 0.042 Uiso 0.60 1 calc PR A 1
C29A C 0.6965(11) 0.601(2) -0.0710(8) 0.034(3) Uani 0.60 1 d PDU A 1
H29A H 0.7391 0.6579 -0.0490 0.041 Uiso 0.60 1 calc PR A 1
C30A C 0.3536(7) 0.1191(17) -0.1088(7) 0.030(2) Uani 0.60 1 d PDU A 1
H30A H 0.3088 0.1896 -0.1079 0.045 Uiso 0.60 1 calc PR A 1
H30B H 0.3393 0.0248 -0.0850 0.045 Uiso 0.60 1 calc PR A 1
H30C H 0.3659 0.0988 -0.1595 0.045 Uiso 0.60 1 calc PR A 1
N4B N 0.641(3) 0.495(8) -0.0359(14) 0.030(2) Uani 0.40 1 d PDU A 2
N5B N 0.5345(15) 0.187(4) 0.1335(10) 0.027(3) Uani 0.40 1 d PDU A 2
N6B N 0.6072(19) 0.268(4) 0.1484(12) 0.026(3) Uani 0.40 1 d PDU A 2
C16B C 0.6981(15) 0.588(3) -0.0533(11) 0.033(3) Uani 0.40 1 d PDU A 2
H16B H 0.7385 0.6195 -0.0185 0.039 Uiso 0.40 1 calc PR A 2
C17B C 0.6960(10) 0.636(2) -0.1239(10) 0.033(3) Uani 0.40 1 d PDU A 2
H17B H 0.7357 0.7032 -0.1393 0.039 Uiso 0.40 1 calc PR A 2
C18B C 0.6379(10) 0.588(2) -0.1723(9) 0.033(3) Uani 0.40 1 d PDU A 2
H18B H 0.6376 0.6238 -0.2212 0.040 Uiso 0.40 1 calc PR A 2
C19B C 0.5802(11) 0.492(3) -0.1532(10) 0.033(3) Uani 0.40 1 d PDU A 2
H19B H 0.5390 0.4627 -0.1877 0.040 Uiso 0.40 1 calc PR A 2
C20B C 0.582(2) 0.439(6) -0.0835(14) 0.033(3) Uani 0.40 1 d PDU A 2
C21B C 0.5283(14) 0.334(3) -0.0523(11) 0.0282(16) Uani 0.40 1 d PDU A 2
C22B C 0.4610(10) 0.258(2) -0.0850(10) 0.0282(16) Uani 0.40 1 d PDU A 2
H22B H 0.4470 0.2723 -0.1354 0.034 Uiso 0.40 1 calc PR A 2
C23B C 0.4159(10) 0.162(2) -0.0440(9) 0.0287(16) Uani 0.40 1 d PDU A 2
C24B C 0.4379(12) 0.133(3) 0.0280(9) 0.0291(16) Uani 0.40 1 d PDU A 2
H24B H 0.4081 0.0647 0.0555 0.035 Uiso 0.40 1 calc PR A 2
C25B C 0.5039(16) 0.205(4) 0.0597(11) 0.0287(15) Uani 0.40 1 d PDU A 2
C26B C 0.5484(16) 0.302(4) 0.0211(11) 0.0284(15) Uani 0.40 1 d PDU A 2
C27B C 0.5150(13) 0.098(3) 0.1896(11) 0.037(4) Uani 0.40 1 d PDU A 2
H27B H 0.4711 0.0306 0.1887 0.044 Uiso 0.40 1 calc PR A 2
C28B C 0.5684(11) 0.119(2) 0.2484(9) 0.037(4) Uani 0.40 1 d PDU A 2
H28B H 0.5696 0.0740 0.2955 0.044 Uiso 0.40 1 calc PR A 2
C29B C 0.6216(14) 0.228(3) 0.2194(11) 0.037(4) Uani 0.40 1 d PDU A 2
H29B H 0.6648 0.2688 0.2484 0.044 Uiso 0.40 1 calc PR A 2
C30B C 0.3406(10) 0.101(3) -0.0811(10) 0.030(2) Uani 0.40 1 d PDU A 2
H30D H 0.3410 -0.0096 -0.0782 0.045 Uiso 0.40 1 calc PR A 2
H30E H 0.3373 0.1316 -0.1324 0.045 Uiso 0.40 1 calc PR A 2
H30F H 0.2944 0.1396 -0.0567 0.045 Uiso 0.40 1 calc PR A 2

loop_
_atom_site_aniso_label
_atom_site_aniso_U_11
_atom_site_aniso_U_22
_atom_site_aniso_U_33
_atom_site_aniso_U_23
_atom_site_aniso_U_13
_atom_site_aniso_U_12
Pt1 0.02966(15) 0.02819(16) 0.02378(15) -0.00178(13) -0.00284(11) -0.00143(13)
Pt2 0.02594(15) 0.02965(16) 0.03244(17) -0.00629(13) 0.00172(12) 0.00668(13)
Cl1 0.0655(15) 0.0568(15) 0.0281(11) 0.0103(10) -0.0088(10) -0.0131(11)
Cl2 0.0324(10) 0.0473(12) 0.0387(11) -0.0057(9) 0.0005(9) -0.0022(9)
N1 0.027(3) 0.021(3) 0.030(3) -0.005(3) 0.006(3) 0.001(3)
N2 0.030(3) 0.037(4) 0.031(4) -0.002(3) 0.000(3) -0.006(3)
N3 0.038(4) 0.029(4) 0.027(4) 0.000(3) -0.002(3) -0.001(3)
C1 0.045(5) 0.030(4) 0.031(4) 0.002(3) 0.010(4) -0.004(4)
C2 0.036(4) 0.041(5) 0.045(5) -0.014(4) 0.010(4) -0.007(4)
C3 0.032(4) 0.046(5) 0.054(6) -0.007(4) 0.007(4) -0.013(4)
C4 0.025(4) 0.039(5) 0.026(4) -0.007(3) -0.004(3) -0.002(3)
C5 0.030(4) 0.017(4) 0.023(4) -0.002(3) 0.003(3) 0.003(3)
C6 0.024(4) 0.030(4) 0.027(4) -0.007(3) -0.001(3) 0.002(3)
C7 0.034(4) 0.035(4) 0.020(4) -0.008(3) 0.003(3) -0.001(3)
C8 0.039(4) 0.028(4) 0.035(4) -0.011(3) 0.015(4) -0.006(4)
C9 0.024(4) 0.027(4) 0.040(5) 0.000(3) 0.008(3) -0.003(3)
C10 0.026(4) 0.030(4) 0.028(4) -0.010(3) 0.002(3) 0.001(3)
C11 0.025(4) 0.023(4) 0.030(4) -0.005(3) 0.003(3) 0.007(3)
C12 0.025(4) 0.038(5) 0.042(5) -0.001(4) -0.003(3) -0.010(3)
C13 0.038(5) 0.045(5) 0.047(5) -0.019(4) -0.005(4) -0.003(4)
C14 0.049(5) 0.046(5) 0.037(5) -0.009(4) -0.006(4) 0.013(4)
C15 0.059(6) 0.049(5) 0.028(4) 0.001(4) 0.004(4) -0.005(5)
N4A 0.017(6) 0.035(6) 0.028(4) -0.006(3) 0.000(3) 0.008(6)
N5A 0.033(9) 0.025(5) 0.030(4) -0.002(3) -0.003(3) 0.005(5)
N6A 0.033(9) 0.026(5) 0.030(3) -0.003(3) -0.003(3) 0.006(5)
C16A 0.036(5) 0.024(5) 0.038(5) -0.003(4) 0.009(4) 0.010(4)
C17A 0.037(4) 0.024(4) 0.038(4) -0.001(3) 0.008(4) 0.008(4)
C18A 0.037(4) 0.024(4) 0.038(4) 0.001(3) 0.010(3) 0.007(3)
C19A 0.035(4) 0.024(4) 0.038(5) 0.000(4) 0.010(4) 0.008(4)
C20A 0.034(5) 0.025(4) 0.038(5) -0.002(4) 0.010(4) 0.009(4)
C21A 0.025(2) 0.028(3) 0.033(4) -0.002(3) 0.004(3) 0.011(2)
C22A 0.026(2) 0.028(3) 0.034(4) -0.002(3) 0.004(3) 0.010(2)
C23A 0.026(2) 0.027(3) 0.033(4) -0.003(3) 0.004(3) 0.010(2)
C24A 0.025(3) 0.027(3) 0.033(4) -0.003(3) 0.004(3) 0.011(2)
C25A 0.025(2) 0.026(3) 0.033(4) -0.003(3) 0.005(3) 0.011(2)
C26A 0.024(2) 0.027(3) 0.034(4) -0.003(3) 0.004(3) 0.010(2)
C27A 0.038(6) 0.030(5) 0.036(5) 0.004(5) 0.002(5) -0.001(5)
C28A 0.038(5) 0.030(5) 0.037(5) 0.004(4) 0.004(5) -0.002(5)
C29A 0.038(5) 0.028(5) 0.037(6) 0.003(5) 0.004(5) -0.001(5)
C30A 0.026(4) 0.032(4) 0.034(5) 0.000(4) 0.005(4) 0.009(3)
N4B 0.033(9) 0.025(5) 0.030(4) -0.003(3) -0.003(3) 0.006(5)
N5B 0.017(6) 0.035(6) 0.028(4) -0.005(3) 0.000(4) 0.009(6)
N6B 0.016(7) 0.035(6) 0.028(4) -0.006(3) 0.000(4) 0.008(6)
C16B 0.023(5) 0.041(7) 0.035(7) 0.005(6) -0.005(5) 0.008(6)
C17B 0.023(5) 0.041(7) 0.034(6) 0.005(5) -0.005(5) 0.006(5)
C18B 0.023(5) 0.041(7) 0.034(6) 0.005(5) -0.005(5) 0.006(5)
C19B 0.023(5) 0.041(7) 0.035(6) 0.004(5) -0.004(5) 0.007(5)
C20B 0.022(6) 0.042(7) 0.034(6) 0.004(6) -0.004(5) 0.008(6)
C21B 0.025(2) 0.027(3) 0.033(4) -0.003(3) 0.005(3) 0.011(2)
C22B 0.025(3) 0.027(3) 0.033(4) -0.003(3) 0.004(3) 0.011(2)
C23B 0.026(2) 0.028(3) 0.033(4) -0.002(3) 0.004(3) 0.010(2)
C24B 0.026(2) 0.028(3) 0.033(4) -0.002(3) 0.004(3) 0.010(2)
C25B 0.025(2) 0.028(3) 0.034(4) -0.002(3) 0.005(3) 0.010(2)
C26B 0.025(2) 0.027(3) 0.034(4) -0.003(3) 0.004(3) 0.010(2)
C27B 0.030(8) 0.044(9) 0.036(8) 0.005(7) 0.005(6) -0.014(7)
C28B 0.031(7) 0.044(9) 0.036(8) 0.005(7) 0.005(6) -0.013(7)
C29B 0.032(7) 0.044(9) 0.036(8) 0.003(7) 0.006(6) -0.012(7)
C30B 0.027(4) 0.030(4) 0.034(5) -0.001(4) 0.005(4) 0.011(4)

loop_
_atom_type_symbol
_atom_type_description
_atom_type_scat_dispersion_real
_atom_type_scat_dispersion_imag
_atom_type_scat_source
C C 0.0033 0.0016 'International Tables Vol C Tables 4.2.6.8 and 6.1.1.4'
H H 0.0000 0.0000 'International Tables Vol C Tables 4.2.6.8 and 6.1.1.4'
N N 0.0061 0.0033 'International Tables Vol C Tables 4.2.6.8 and 6.1.1.4'
Cl Cl 0.1484 0.1585 'International Tables Vol C Tables 4.2.6.8 and 6.1.1.4'
Pt Pt -1.7033 8.3905 'International Tables Vol C Tables 4.2.6.8 and 6.1.1.4'

loop_
_geom_angle_atom_site_label_1
_geom_angle_atom_site_label_2
_geom_angle_atom_site_label_3
_geom_angle
_geom_angle_site_symmetry_1
_geom_angle_site_symmetry_3
_geom_angle_publ_flag
C11 Pt1 N3 80.7(3) . . ?
C11 Pt1 N1 80.1(3) . . ?
N3 Pt1 N1 160.7(2) . . ?
C11 Pt1 Cl1 178.5(2) . . ?
N3 Pt1 Cl1 97.78(17) . . ?
N1 Pt1 Cl1 101.43(17) . . ?
C26A Pt2 N4A 81.8(6) . . ?
C26B Pt2 N4B 81.3(8) . . ?
C26A Pt2 N6A 79.5(5) . . ?
N4A Pt2 N6A 161.3(5) . . ?
C26B Pt2 N6B 78.2(8) . . ?
N4B Pt2 N6B 159.3(8) . . ?
C26A Pt2 Cl2 177.0(4) . . ?
C26B Pt2 Cl2 175.3(6) . . ?
N4A Pt2 Cl2 101.2(4) . . ?
N4B Pt2 Cl2 103.3(6) . . ?
N6A Pt2 Cl2 97.5(4) . . ?
N6B Pt2 Cl2 97.1(6) . . ?
C1 N1 C5 118.3(6) . . ?
C1 N1 Pt1 127.2(5) . . ?
C5 N1 Pt1 114.4(4) . . ?
C12 N2 N3 110.0(6) . . ?
C12 N2 C10 134.2(6) . . ?
N3 N2 C10 115.6(5) . . ?
C14 N3 N2 105.7(6) . . ?
C14 N3 Pt1 142.0(6) . . ?
N2 N3 Pt1 112.3(4) . . ?
N1 C1 C2 123.3(7) . . ?
N1 C1 H1 118.3 . . ?
C2 C1 H1 118.3 . . ?
C3 C2 C1 119.7(7) . . ?
C3 C2 H2 120.2 . . ?
C1 C2 H2 120.2 . . ?
C2 C3 C4 118.6(7) . . ?
C2 C3 H3 120.7 . . ?
C4 C3 H3 120.7 . . ?
C3 C4 C5 121.6(7) . . ?
C3 C4 H4 119.2 . . ?
C5 C4 H4 119.2 . . ?
C4 C5 N1 118.3(6) . . ?
C4 C5 C6 128.2(6) . . ?
N1 C5 C6 113.5(6) . . ?
C11 C6 C7 117.7(6) . . ?
C11 C6 C5 112.9(6) . . ?
C7 C6 C5 129.3(6) . . ?
C8 C7 C6 120.3(6) . . ?
C8 C7 H7 119.8 . . ?
C6 C7 H7 119.8 . . ?
C9 C8 C7 120.6(6) . . ?
C9 C8 C15 119.2(6) . . ?
C7 C8 C15 120.1(7) . . ?
C8 C9 C10 118.5(6) . . ?
C8 C9 H9 120.8 . . ?
C10 C9 H9 120.8 . . ?
C11 C10 C9 121.2(6) . . ?
C11 C10 N2 112.2(6) . . ?
C9 C10 N2 126.6(6) . . ?
C10 C11 C6 121.7(6) . . ?
C10 C11 Pt1 119.1(5) . . ?
C6 C11 Pt1 119.1(5) . . ?
N2 C12 C13 109.1(7) . . ?
N2 C12 H12 125.4 . . ?
C13 C12 H12 125.4 . . ?
C12 C13 C14 104.0(7) . . ?
C12 C13 H13 128.0 . . ?
C14 C13 H13 128.0 . . ?
N3 C14 C13 111.1(7) . . ?
N3 C14 H14 124.4 . . ?
C13 C14 H14 124.4 . . ?
C8 C15 H15A 109.5 . . ?
C8 C15 H15B 109.5 . . ?
H15A C15 H15B 109.5 . . ?
C8 C15 H15C 109.5 . . ?
H15A C15 H15C 109.5 . . ?
H15B C15 H15C 109.5 . . ?
C16A N4A C20A 123.5(9) . . ?
C16A N4A Pt2 122.4(10) . . ?
C20A N4A Pt2 113.2(9) . . ?
C27A N5A N6A 111.6(9) . . ?
C27A N5A C25A 134.3(12) . . ?
N6A N5A C25A 114.1(10) . . ?
C29A N6A N5A 102.1(9) . . ?
C29A N6A Pt2 144.6(10) . . ?
N5A N6A Pt2 113.3(8) . . ?
N4A C16A C17A 118.7(12) . . ?
N4A C16A H16A 120.7 . . ?
C17A C16A H16A 120.7 . . ?
C18A C17A C16A 119.7(13) . . ?
C18A C17A H17A 120.2 . . ?
C16A C17A H17A 120.2 . . ?
C19A C18A C17A 120.5(13) . . ?
C19A C18A H18A 119.7 . . ?
C17A C18A H18A 119.7 . . ?
C18A C19A C20A 120.8(13) . . ?
C18A C19A H19A 119.6 . . ?
C20A C19A H19A 119.6 . . ?
C19A C20A N4A 116.4(11) . . ?
C19A C20A C21A 129.1(14) . . ?
N4A C20A C21A 114.5(11) . . ?
C26A C21A C22A 116.4(9) . . ?
C26A C21A C20A 113.7(11) . . ?
C22A C21A C20A 129.9(12) . . ?
C23A C22A C21A 120.7(10) . . ?
C23A C22A H22A 119.6 . . ?
C21A C22A H22A 119.6 . . ?
C24A C23A C22A 120.9(10) . . ?
C24A C23A C30A 121.0(10) . . ?
C22A C23A C30A 118.0(10) . . ?
C23A C24A C25A 118.9(10) . . ?
C23A C24A H24A 120.6 . . ?
C25A C24A H24A 120.6 . . ?
C26A C25A C24A 120.6(10) . . ?
C26A C25A N5A 112.3(11) . . ?
C24A C25A N5A 127.1(11) . . ?
C25A C26A C21A 122.5(8) . . ?
C25A C26A Pt2 120.8(9) . . ?
C21A C26A Pt2 116.7(8) . . ?
N5A C27A C28A 109.0(11) . . ?
N5A C27A H27A 125.5 . . ?
C28A C27A H27A 125.5 . . ?
C27A C28A C29A 103.7(11) . . ?
C27A C28A H28A 128.2 . . ?
C29A C28A H28A 128.2 . . ?
N6A C29A C28A 113.6(11) . . ?
N6A C29A H29A 123.2 . . ?
C28A C29A H29A 123.2 . . ?
C16B N4B C20B 125.7(12) . . ?
C16B N4B Pt2 120.7(14) . . ?
C20B N4B Pt2 113.3(11) . . ?
C27B N5B C25B 134.3(16) . . ?
C27B N5B N6B 112.8(11) . . ?
C25B N5B N6B 112.5(14) . . ?
C29B N6B N5B 99.0(10) . . ?
C29B N6B Pt2 146.2(15) . . ?
N5B N6B Pt2 114.4(11) . . ?
N4B C16B C17B 116.1(16) . . ?
N4B C16B H16B 121.9 . . ?
C17B C16B H16B 121.9 . . ?
C18B C17B C16B 120.6(17) . . ?
C18B C17B H17B 119.7 . . ?
C16B C17B H17B 119.7 . . ?
C19B C18B C17B 122.0(16) . . ?
C19B C18B H18B 119.0 . . ?
C17B C18B H18B 119.0 . . ?
C18B C19B C20B 118.6(16) . . ?
C18B C19B H19B 120.7 . . ?
C20B C19B H19B 120.7 . . ?
C19B C20B N4B 116.8(13) . . ?
C19B C20B C21B 127.8(17) . . ?
N4B C20B C21B 115.4(15) . . ?
C26B C21B C22B 117.2(12) . . ?
C26B C21B C20B 112.7(14) . . ?
C22B C21B C20B 130.1(15) . . ?
C23B C22B C21B 120.5(13) . . ?
C23B C22B H22B 119.7 . . ?
C21B C22B H22B 119.7 . . ?
C24B C23B C22B 120.5(12) . . ?
C24B C23B C30B 122.8(13) . . ?
C22B C23B C30B 116.7(13) . . ?
C23B C24B C25B 119.1(13) . . ?
C23B C24B H24B 120.5 . . ?
C25B C24B H24B 120.5 . . ?
C26B C25B C24B 121.7(12) . . ?
C26B C25B N5B 112.5(14) . . ?
C24B C25B N5B 125.7(15) . . ?
C25B C26B C21B 120.9(10) . . ?
C25B C26B Pt2 121.9(12) . . ?
C21B C26B Pt2 117.2(11) . . ?
N5B C27B C28B 110.0(14) . . ?
N5B C27B H27B 125.0 . . ?
C28B C27B H27B 125.0 . . ?
C27B C28B C29B 101.3(13) . . ?
C27B C28B H28B 129.4 . . ?
C29B C28B H28B 129.4 . . ?
N6B C29B C28B 116.7(14) . . ?
N6B C29B H29B 121.7 . . ?
C28B C29B H29B 121.7 . . ?
C23B C30B H30D 109.5 . . ?
C23B C30B H30E 109.5 . . ?
H30D C30B H30E 109.5 . . ?
C23B C30B H30F 109.5 . . ?
H30D C30B H30F 109.5 . . ?
H30E C30B H30F 109.5 . . ?

loop_
_geom_bond_atom_site_label_1
_geom_bond_atom_site_label_2
_geom_bond_distance
_geom_bond_site_symmetry_2
_geom_bond_publ_flag
Pt1 C11 1.917(7) . ?
Pt1 N3 2.023(6) . ?
Pt1 N1 2.040(6) . ?
Pt1 Cl1 2.400(2) . ?
Pt2 C26A 1.920(8) . ?
Pt2 C26B 1.925(9) . ?
Pt2 N4A 2.015(7) . ?
Pt2 N4B 2.019(8) . ?
Pt2 N6A 2.033(7) . ?
Pt2 N6B 2.047(8) . ?
Pt2 Cl2 2.389(2) . ?
N1 C1 1.322(8) . ?
N1 C5 1.393(8) . ?
N2 C12 1.349(8) . ?
N2 N3 1.395(8) . ?
N2 C10 1.433(8) . ?
N3 C14 1.316(9) . ?
C1 C2 1.358(10) . ?
C1 H1 0.9500 . ?
C2 C3 1.347(10) . ?
C2 H2 0.9500 . ?
C3 C4 1.366(9) . ?
C3 H3 0.9500 . ?
C4 C5 1.372(9) . ?
C4 H4 0.9500 . ?
C5 C6 1.451(9) . ?
C6 C11 1.389(9) . ?
C6 C7 1.406(9) . ?
C7 C8 1.395(9) . ?
C7 H7 0.9500 . ?
C8 C9 1.387(9) . ?
C8 C15 1.520(9) . ?
C9 C10 1.387(9) . ?
C9 H9 0.9500 . ?
C10 C11 1.363(9) . ?
C12 C13 1.366(10) . ?
C12 H12 0.9500 . ?
C13 C14 1.441(11) . ?
C13 H13 0.9500 . ?
C14 H14 0.9500 . ?
C15 H15A 0.9800 . ?
C15 H15B 0.9800 . ?
C15 H15C 0.9800 . ?
N4A C16A 1.320(14) . ?
N4A C20A 1.392(14) . ?
N5A C27A 1.349(13) . ?
N5A N6A 1.420(13) . ?
N5A C25A 1.434(13) . ?
N6A C29A 1.351(13) . ?
C16A C17A 1.368(14) . ?
C16A H16A 0.9500 . ?
C17A C18A 1.364(14) . ?
C17A H17A 0.9500 . ?
C18A C19A 1.359(14) . ?
C18A H18A 0.9500 . ?
C19A C20A 1.361(15) . ?
C19A H19A 0.9500 . ?
C20A C21A 1.441(14) . ?
C21A C26A 1.394(14) . ?
C21A C22A 1.420(14) . ?
C22A C23A 1.384(13) . ?
C22A H22A 0.9500 . ?
C23A C24A 1.374(12) . ?
C23A C30A 1.513(12) . ?
C24A C25A 1.391(13) . ?
C24A H24A 0.9500 . ?
C25A C26A 1.359(13) . ?
C27A C28A 1.378(15) . ?
C27A H27A 0.9500 . ?
C28A C29A 1.422(15) . ?
C28A H28A 0.9500 . ?
C29A H29A 0.9500 . ?
C30A H30A 0.9800 . ?
C30A H30B 0.9800 . ?
C30A H30C 0.9800 . ?
N4B C16B 1.321(16) . ?
N4B C20B 1.376(16) . ?
N5B C27B 1.350(15) . ?
N5B C25B 1.433(15) . ?
N5B N6B 1.437(16) . ?
N6B C29B 1.361(16) . ?
C16B C17B 1.362(16) . ?
C16B H16B 0.9500 . ?
C17B C18B 1.354(16) . ?
C17B H17B 0.9500 . ?
C18B C19B 1.354(16) . ?
C18B H18B 0.9500 . ?
C19B C20B 1.362(17) . ?
C19B H19B 0.9500 . ?
C20B C21B 1.439(16) . ?
C21B C26B 1.398(16) . ?
C21B C22B 1.425(16) . ?
C22B C23B 1.385(15) . ?
C22B H22B 0.9500 . ?
C23B C24B 1.376(15) . ?
C23B C30B 1.510(14) . ?
C24B C25B 1.384(16) . ?
C24B H24B 0.9500 . ?
C25B C26B 1.363(15) . ?
C27B C28B 1.381(17) . ?
C27B H27B 0.9500 . ?
C28B C29B 1.436(17) . ?
C28B H28B 0.9500 . ?
C29B H29B 0.9500 . ?
C30B H30D 0.9800 . ?
C30B H30E 0.9800 . ?
C30B H30F 0.9800 . ?

loop_
_geom_torsion_atom_site_label_1
_geom_torsion_atom_site_label_2
_geom_torsion_atom_site_label_3
_geom_torsion_atom_site_label_4
_geom_torsion
_geom_torsion_site_symmetry_1
_geom_torsion_site_symmetry_2
_geom_torsion_site_symmetry_3
_geom_torsion_site_symmetry_4
_geom_torsion_publ_flag
C11 Pt1 N1 C1 -177.6(6) . . . . ?
N3 Pt1 N1 C1 -173.4(7) . . . . ?
Cl1 Pt1 N1 C1 2.4(6) . . . . ?
C11 Pt1 N1 C5 0.2(5) . . . . ?
N3 Pt1 N1 C5 4.5(9) . . . . ?
Cl1 Pt1 N1 C5 -179.7(4) . . . . ?
C12 N2 N3 C14 -1.1(8) . . . . ?
C10 N2 N3 C14 -177.4(6) . . . . ?
C12 N2 N3 Pt1 177.1(5) . . . . ?
C10 N2 N3 Pt1 0.7(7) . . . . ?
C11 Pt1 N3 C14 177.4(9) . . . . ?
N1 Pt1 N3 C14 173.2(7) . . . . ?
Cl1 Pt1 N3 C14 -2.6(9) . . . . ?
C11 Pt1 N3 N2 0.4(5) . . . . ?
N1 Pt1 N3 N2 -3.9(10) . . . . ?
Cl1 Pt1 N3 N2 -179.7(4) . . . . ?
C5 N1 C1 C2 3.2(11) . . . . ?
Pt1 N1 C1 C2 -179.1(6) . . . . ?
N1 C1 C2 C3 -0.9(12) . . . . ?
C1 C2 C3 C4 -0.6(12) . . . . ?
C2 C3 C4 C5 -0.2(12) . . . . ?
C3 C4 C5 N1 2.4(10) . . . . ?
C3 C4 C5 C6 -178.7(7) . . . . ?
C1 N1 C5 C4 -3.8(9) . . . . ?
Pt1 N1 C5 C4 178.2(5) . . . . ?
C1 N1 C5 C6 177.2(6) . . . . ?
Pt1 N1 C5 C6 -0.9(7) . . . . ?
C4 C5 C6 C11 -177.6(7) . . . . ?
N1 C5 C6 C11 1.3(8) . . . . ?
C4 C5 C6 C7 5.5(12) . . . . ?
N1 C5 C6 C7 -175.6(7) . . . . ?
C11 C6 C7 C8 0.8(10) . . . . ?
C5 C6 C7 C8 177.5(7) . . . . ?
C6 C7 C8 C9 -1.6(11) . . . . ?
C6 C7 C8 C15 -177.8(7) . . . . ?
C7 C8 C9 C10 2.0(10) . . . . ?
C15 C8 C9 C10 178.2(7) . . . . ?
C8 C9 C10 C11 -1.6(10) . . . . ?
C8 C9 C10 N2 -179.1(7) . . . . ?
C12 N2 C10 C11 -177.1(8) . . . . ?
N3 N2 C10 C11 -1.8(8) . . . . ?
C12 N2 C10 C9 0.7(13) . . . . ?
N3 N2 C10 C9 176.0(6) . . . . ?
C9 C10 C11 C6 0.8(10) . . . . ?
N2 C10 C11 C6 178.7(6) . . . . ?
C9 C10 C11 Pt1 -175.7(5) . . . . ?
N2 C10 C11 Pt1 2.2(8) . . . . ?
C7 C6 C11 C10 -0.4(10) . . . . ?
C5 C6 C11 C10 -177.6(6) . . . . ?
C7 C6 C11 Pt1 176.1(5) . . . . ?
C5 C6 C11 Pt1 -1.2(8) . . . . ?
N3 Pt1 C11 C10 -1.5(5) . . . . ?
N1 Pt1 C11 C10 177.1(6) . . . . ?
N3 Pt1 C11 C6 -178.0(6) . . . . ?
N1 Pt1 C11 C6 0.5(5) . . . . ?
N3 N2 C12 C13 0.8(9) . . . . ?
C10 N2 C12 C13 176.2(7) . . . . ?
N2 C12 C13 C14 -0.2(9) . . . . ?
N2 N3 C14 C13 0.9(8) . . . . ?
Pt1 N3 C14 C13 -176.3(6) . . . . ?
C12 C13 C14 N3 -0.5(9) . . . . ?
C26A Pt2 N4A C16A 172(3) . . . . ?
N6A Pt2 N4A C16A 175(5) . . . . ?
Cl2 Pt2 N4A C16A -8(3) . . . . ?
C26A Pt2 N4A C20A 1.9(18) . . . . ?
N6A Pt2 N4A C20A 5(6) . . . . ?
Cl2 Pt2 N4A C20A -177.9(15) . . . . ?
C27A N5A N6A C29A 3(3) . . . . ?
C25A N5A N6A C29A -178(3) . . . . ?
C27A N5A N6A Pt2 -177(3) . . . . ?
C25A N5A N6A Pt2 1(3) . . . . ?
C26A Pt2 N6A C29A 177(7) . . . . ?
C26B Pt2 N6A C29A 178(7) . . . . ?
N4A Pt2 N6A C29A 174(4) . . . . ?
Cl2 Pt2 N6A C29A -3(7) . . . . ?
C26A Pt2 N6A N5A -2(2) . . . . ?
N4A Pt2 N6A N5A -5(8) . . . . ?
Cl2 Pt2 N6A N5A 178(2) . . . . ?
C20A N4A C16A C17A -7(3) . . . . ?
Pt2 N4A C16A C17A -176.3(15) . . . . ?
N4A C16A C17A C18A 4(2) . . . . ?
C16A C17A C18A C19A 1.0(19) . . . . ?
C17A C18A C19A C20A -3(3) . . . . ?
C18A C19A C20A N4A -1(3) . . . . ?
C18A C19A C20A C21A 178(3) . . . . ?
C16A N4A C20A C19A 6(3) . . . . ?
Pt2 N4A C20A C19A 176(2) . . . . ?
C16A N4A C20A C21A -173(3) . . . . ?
Pt2 N4A C20A C21A -3(3) . . . . ?
C19A C20A C21A C26A -175(3) . . . . ?
N4A C20A C21A C26A 4(3) . . . . ?
C19A C20A C21A C22A 1(5) . . . . ?
N4A C20A C21A C22A 180(2) . . . . ?
C26A C21A C22A C23A -1(2) . . . . ?
C20A C21A C22A C23A -177(2) . . . . ?
C21A C22A C23A C24A 0(2) . . . . ?
C21A C22A C23A C30A -176.7(15) . . . . ?
C22A C23A C24A C25A 2(2) . . . . ?
C30A C23A C24A C25A 178.1(14) . . . . ?
C23A C24A C25A C26A -2(2) . . . . ?
C23A C24A C25A N5A -180(2) . . . . ?
C27A N5A C25A C26A 179(3) . . . . ?
N6A N5A C25A C26A 0(3) . . . . ?
C27A N5A C25A C24A -4(5) . . . . ?
N6A N5A C25A C24A 178(2) . . . . ?
C24A C25A C26A C21A 2(3) . . . . ?
N5A C25A C26A C21A 179(2) . . . . ?
C24A C25A C26A Pt2 -179.8(16) . . . . ?
N5A C25A C26A Pt2 -2(3) . . . . ?
C22A C21A C26A C25A 0(3) . . . . ?
C20A C21A C26A C25A 177(2) . . . . ?
C22A C21A C26A Pt2 -178.8(17) . . . . ?
C20A C21A C26A Pt2 -2(3) . . . . ?
N4A Pt2 C26A C25A -179(2) . . . . ?
N6A Pt2 C26A C25A 2(2) . . . . ?
N4A Pt2 C26A C21A 0.1(18) . . . . ?
N6A Pt2 C26A C21A -179(2) . . . . ?
N6A N5A C27A C28A -3(2) . . . . ?
C25A N5A C27A C28A 179(3) . . . . ?
N5A C27A C28A C29A 1(2) . . . . ?
N5A N6A C29A C28A -3(4) . . . . ?
Pt2 N6A C29A C28A 178(5) . . . . ?
C27A C28A C29A N6A 1(3) . . . . ?
C26B Pt2 N4B C16B -176(7) . . . . ?
N6B Pt2 N4B C16B -168(4) . . . . ?
Cl2 Pt2 N4B C16B 3(7) . . . . ?
C26B Pt2 N4B C20B -2(3) . . . . ?
N6B Pt2 N4B C20B 6(10) . . . . ?
Cl2 Pt2 N4B C20B 177(3) . . . . ?
C27B N5B N6B C29B -5(4) . . . . ?
C25B N5B N6B C29B -179(4) . . . . ?
C27B N5B N6B Pt2 -180(3) . . . . ?
C25B N5B N6B Pt2 7(4) . . . . ?
C26B Pt2 N6B C29B -176(7) . . . . ?
N4B Pt2 N6B C29B 175(8) . . . . ?
Cl2 Pt2 N6B C29B 4(7) . . . . ?
C26A Pt2 N6B N5B -6(3) . . . . ?
C26B Pt2 N6B N5B -6(3) . . . . ?
N4B Pt2 N6B N5B -15(9) . . . . ?
Cl2 Pt2 N6B N5B 174(2) . . . . ?
C20B N4B C16B C17B 3(8) . . . . ?
Pt2 N4B C16B C17B 177(4) . . . . ?
N4B C16B C17B C18B 0(6) . . . . ?
C16B C17B C18B C19B 0(3) . . . . ?
C17B C18B C19B C20B -2(4) . . . . ?
C18B C19B C20B N4B 4(4) . . . . ?
C18B C19B C20B C21B -179(4) . . . . ?
C16B N4B C20B C19B -5(6) . . . . ?
Pt2 N4B C20B C19B -179(5) . . . . ?
C16B N4B C20B C21B 177(8) . . . . ?
Pt2 N4B C20B C21B 3(4) . . . . ?
C19B C20B C21B C26B 180(5) . . . . ?
N4B C20B C21B C26B -3(4) . . . . ?
C19B C20B C21B C22B 2(8) . . . . ?
N4B C20B C21B C22B 179(4) . . . . ?
C26B C21B C22B C23B 3(4) . . . . ?
C20B C21B C22B C23B -179(4) . . . . ?
C21B C22B C23B C24B -4(3) . . . . ?
C21B C22B C23B C30B 173(2) . . . . ?
C22B C23B C24B C25B 3(3) . . . . ?
C30B C23B C24B C25B -174(2) . . . . ?
C23B C24B C25B C26B -1(4) . . . . ?
C23B C24B C25B N5B -180(3) . . . . ?
C27B N5B C25B C26B -175(4) . . . . ?
N6B N5B C25B C26B -3(4) . . . . ?
C27B N5B C25B C24B 4(6) . . . . ?
N6B N5B C25B C24B 176(3) . . . . ?
C24B C25B C26B C21B 1(5) . . . . ?
N5B C25B C26B C21B 179(3) . . . . ?
C24B C25B C26B Pt2 179(3) . . . . ?
N5B C25B C26B Pt2 -3(4) . . . . ?
C22B C21B C26B C25B -2(4) . . . . ?
C20B C21B C26B C25B -180(4) . . . . ?
C22B C21B C26B Pt2 -180(2) . . . . ?
C20B C21B C26B Pt2 2(4) . . . . ?
C26A Pt2 C26B C25B -175(18) . . . . ?
N4B Pt2 C26B C25B -178(4) . . . . ?
N6B Pt2 C26B C25B 5(3) . . . . ?
N4B Pt2 C26B C21B 0(3) . . . . ?
N6B Pt2 C26B C21B -177(3) . . . . ?
C25B N5B C27B C28B 176(4) . . . . ?
N6B N5B C27B C28B 4(3) . . . . ?
N5B C27B C28B C29B -1(3) . . . . ?
N5B N6B C29B C28B 5(4) . . . . ?
Pt2 N6B C29B C28B 176(5) . . . . ?
C27B C28B C29B N6B -3(4) . . . . ?
